data_2238182
loop_
_publ_author_name
'Dawe, Louise Nicole'
'Adhikary, Bibhutosh'
'Collins, Julie L.'
'Lucas, C. Robert'

_publ_section_title
;
 Bis{[2,2'-(5,8,11-trithia-2,14-diazapentadeca-1,14-diene-1,15-diyl)diphenolato]palladium(II)}
 acetonitrile monosolvate
;
_journal_coeditor_code HG5318
_journal_issue 7
_journal_name_full 'Acta Crystallographica Section E'
_journal_page_first m360
_journal_page_last m361
_journal_paper_doi 10.1107/S1600536813014712
_journal_volume 69
_journal_year 2013
_chemical_formula_iupac '[Pd (C22 H26 N2 O2 S3)]2, 0.5C2 H3 N'
_chemical_formula_moiety '2(C22 H26 N2 O2 Pd S3), (C2 H3 N)'
_chemical_formula_sum 'C46 H55 N5 O4 Pd2 S6'
_chemical_formula_weight 1147.11
_chemical_name_systematic
'Bis{[2,2'-(5,8,11-trithia-2,14-diazapentadeca-1,14-diene-1,15-diyl)diphenolato]palladium(II)}{ acetonitrile hemisolvate'
_space_group_IT_number 14
_symmetry_cell_setting monoclinic
_symmetry_space_group_name_Hall '-P 2ybc'
_symmetry_space_group_name_H-M 'P 1 21/c 1'
_atom_sites_solution_hydrogens geom
_audit_creation_method
;
  Olex2 1.2
  (compiled Mar 21 2013 11:16:32, GUI svn.r4446)
;
_cell_angle_alpha 90
_cell_angle_beta 106.0870(10)
_cell_angle_gamma 90
_cell_formula_units_Z 4
_cell_length_a 14.7232(5)
_cell_length_b 16.2151(5)
_cell_length_c 20.9433(8)
_cell_measurement_reflns_used 22595
_cell_measurement_temperature 153.1500
_cell_measurement_theta_max 30.6572
_cell_measurement_theta_min 1.4394
_cell_volume 4804.2(3)
_computing_cell_refinement 'CrystalClear (Rigaku, 2005)'
_computing_data_collection 'CrystalClear (Rigaku, 2005)'
_computing_data_reduction 'CrystalClear (Rigaku, 2005)'
_computing_molecular_graphics
;
<i>Mercury</i> (Macrae <i>et al.</i>, 2006) and
<i>ORTEP-3 for Windows</i> (Farrugia, 2012)
;
_computing_publication_material
;
<i>OLEX2</i> (Dolomanov <i>et al.</i>, 2009) and <i>publCIF</i>
(Westrip, 2010)
;
_computing_structure_refinement '<i>SHELXL2013</i> (Sheldrick, 2008)'
_computing_structure_solution '<i>SHELXS97</i> (Sheldrick, 2008)'
_diffrn_ambient_temperature 153.1500
_diffrn_detector_area_resol_mean 28.5714
_diffrn_measured_fraction_theta_full 83.5000
_diffrn_measured_fraction_theta_max 30.6572
_diffrn_measurement_device
;
Saturn70 (2x2 bin mode)
;
_diffrn_measurement_device_type 'Rigaku Saturn70'
_diffrn_measurement_method \w
_diffrn_radiation_monochromator 'graphite monochromator'
_diffrn_radiation_type MoK\a
_diffrn_radiation_wavelength 0.7107
_diffrn_reflns_av_R_equivalents 0.0248
_diffrn_reflns_limit_h_max 19
_diffrn_reflns_limit_h_min -19
_diffrn_reflns_limit_k_max 20
_diffrn_reflns_limit_k_min -20
_diffrn_reflns_limit_l_max 27
_diffrn_reflns_limit_l_min -27
_diffrn_reflns_number 53768
_diffrn_reflns_theta_full 25.241
_diffrn_reflns_theta_max 27.499
_diffrn_reflns_theta_min 2.933
_exptl_absorpt_coefficient_mu 1.058
_exptl_absorpt_correction_T_max 0.8617
_exptl_absorpt_correction_T_min 0.7942
_exptl_absorpt_correction_type numerical
_exptl_absorpt_process_details '(ABSCOR; Higashi, 2000)'
_exptl_crystal_colour Yellow
_exptl_crystal_density_diffrn 1.586
_exptl_crystal_description Prism
_exptl_crystal_F_000 2344
_exptl_crystal_size_max 0.394
_exptl_crystal_size_mid 0.385
_exptl_crystal_size_min 0.238
_refine_diff_density_max 1.159
_refine_diff_density_min -1.015
_refine_ls_extinction_method none
_refine_ls_goodness_of_fit_ref 1.072
_refine_ls_hydrogen_treatment constr
_refine_ls_matrix_type full
_refine_ls_number_parameters 607
_refine_ls_number_reflns 10948
_refine_ls_number_restraints 74
_refine_ls_restrained_S_all 1.069
_refine_ls_R_factor_all 0.0423
_refine_ls_R_factor_gt 0.0412
_refine_ls_shift/su_max 0.004
_refine_ls_shift/su_mean 0.000
_refine_ls_structure_factor_coef Fsqd
_refine_ls_weighting_details
;
 w=1/[\s^2^(Fo^2^)+(0.0515P)^2^+8.1878P]
 where P=(Fo^2^+2Fc^2^)/3
;
_refine_ls_weighting_scheme calc
_refine_ls_wR_factor_gt 0.1031
_refine_ls_wR_factor_ref 0.1043
_reflns_number_gt 10673
_reflns_number_total 10948
_reflns_threshold_expression I>2\s(I)
_cod_data_source_file hg5318.cif
_cod_data_source_block I
_cod_original_sg_symbol_H-M 'P 21/c'
_cod_database_code 2238182
_cod_database_fobs_code 2238182
_shelx_space_group_comment
;
The symmetry employed for this shelxl refinement is uniquely defined
by the following loop, which should always be used as a source of
symmetry information in preference to the above space-group names.
They are only intended as comments.
;
_shelx_estimated_absorpt_t_min 0.681
_shelx_estimated_absorpt_t_max 0.787
_shelxl_version_number 20.13

loop_
_space_group_symop_operation_xyz
'x, y, z'
'-x, y+1/2, -z+1/2'
'-x, -y, -z'
'x, -y-1/2, z-1/2'

loop_
_atom_site_type_symbol
_atom_site_label
_atom_site_fract_x
_atom_site_fract_y
_atom_site_fract_z
_atom_site_U_iso_or_equiv
_atom_site_adp_type
_atom_site_calc_flag
_atom_site_occupancy
_atom_site_disorder_assembly
_atom_site_disorder_group
Pd Pd1 0.24528(2) 1.01728(2) 0.25397(2) 0.02431(7) Uani d 1 . .
Pd Pd2 0.27766(2) 0.83920(2) 0.34103(2) 0.02261(7) Uani d 1 . .
S S1 0.27034(7) 1.27406(5) 0.35638(5) 0.0436(2) Uani d 1 . .
S S2 0.18287(8) 1.29247(6) 0.13677(5) 0.0542(3) Uani d 1 . .
C C12 0.2051(8) 1.1866(2) 0.1194(5) 0.051(3) Uani d 0.450(10) A 1
H H12A 0.2739 1.1783 0.1268 0.061 Uiso calc 0.450(10) A 1
H H12B 0.1839 1.1499 0.1502 0.061 Uiso calc 0.450(10) A 1
C C12A 0.1402(5) 1.1877(4) 0.1129(3) 0.0362(16) Uani d 0.550(10) A 2
H H12C 0.1328 1.1575 0.1522 0.043 Uiso calc 0.550(10) A 2
H H12D 0.0778 1.1900 0.0794 0.043 Uiso calc 0.550(10) A 2
C C13 0.1535(7) 1.1637(5) 0.0480(5) 0.050(3) Uani d 0.450(10) A 1
H H13A 0.1790 1.1976 0.0177 0.060 Uiso calc 0.450(10) A 1
H H13B 0.0858 1.1777 0.0397 0.060 Uiso calc 0.450(10) A 1
S S3 0.16318(7) 1.05643(6) 0.02830(5) 0.0455(2) Uani d 1 . .
C C13A 0.2104(4) 1.1427(4) 0.0841(3) 0.0368(17) Uani d 0.550(10) A 2
H H13C 0.2623 1.1217 0.1214 0.044 Uiso calc 0.550(10) A 2
H H13D 0.2383 1.1832 0.0595 0.044 Uiso calc 0.550(10) A 2
S S4 0.09765(8) 0.65616(6) 0.40186(6) 0.0517(2) Uani d 1 . .
S S5 0.38682(8) 0.55470(6) 0.47534(5) 0.0515(2) Uani d 1 . .
C C34A 0.4263(14) 0.6403(8) 0.4351(9) 0.050(5) Uani d 0.211(9) B 4
H H34A 0.4244 0.6250 0.3890 0.060 Uiso calc 0.211(9) B 4
H H34B 0.3835 0.6880 0.4332 0.060 Uiso calc 0.211(9) B 4
S S6 0.58158(6) 0.74205(6) 0.43321(6) 0.0513(2) Uani d 1 . .
C C35A 0.5288(13) 0.6647(10) 0.4741(10) 0.045(5) Uani d 0.211(9) B 4
H H35A 0.5689 0.6147 0.4811 0.054 Uiso calc 0.211(9) B 4
H H35B 0.5283 0.6857 0.5184 0.054 Uiso calc 0.211(9) B 4
C C34 0.4646(4) 0.6428(3) 0.4825(2) 0.0435(13) Uani d 0.789(9) B 3
H H34C 0.4343 0.6914 0.4966 0.052 Uiso calc 0.789(9) B 3
H H34D 0.5240 0.6315 0.5175 0.052 Uiso calc 0.789(9) B 3
C C35 0.4880(4) 0.6631(3) 0.4188(2) 0.0421(13) Uani d 0.789(9) B 3
H H35C 0.4307 0.6836 0.3857 0.051 Uiso calc 0.789(9) B 3
H H35D 0.5095 0.6126 0.4007 0.051 Uiso calc 0.789(9) B 3
O O1 0.10969(14) 0.98736(14) 0.22468(11) 0.0348(5) Uani d 1 . .
O O2 0.38175(14) 1.04476(14) 0.28401(11) 0.0336(5) Uani d 1 . .
O O3 0.32370(14) 0.89742(13) 0.42772(10) 0.0294(4) Uani d 1 . .
O O4 0.23161(14) 0.77858(14) 0.25591(10) 0.0322(5) Uani d 1 . .
N N1 0.23177(17) 1.07243(15) 0.33818(12) 0.0262(5) Uani d 1 . .
N N2 0.25695(17) 0.96422(15) 0.16926(12) 0.0274(5) Uani d 1 . .
N N3 0.14478(16) 0.83256(14) 0.35040(12) 0.0249(5) Uani d 1 . .
N N4 0.41045(16) 0.84643(14) 0.33121(12) 0.0256(5) Uani d 1 . .
N N5 0.0113(7) 1.1934(5) 0.4860(4) 0.157(3) Uani d 1 . .
C C1 0.04531(19) 1.00426(18) 0.25485(15) 0.0278(6) Uani d 1 . .
C C2 -0.0486(2) 0.97597(19) 0.22332(18) 0.0343(7) Uani d 1 . .
H H2 -0.0610 0.9470 0.1824 0.041 Uiso calc 1 . .
C C3 -0.1207(2) 0.9903(2) 0.25155(18) 0.0383(7) Uani d 1 . .
H H3 -0.1825 0.9711 0.2299 0.046 Uiso calc 1 . .
C C4 -0.1045(2) 1.0326(2) 0.31170(18) 0.0419(8) Uani d 1 . .
H H4 -0.1550 1.0423 0.3308 0.050 Uiso calc 1 . .
C C5 -0.0150(2) 1.0602(2) 0.34308(17) 0.0378(7) Uani d 1 . .
H H5 -0.0042 1.0887 0.3841 0.045 Uiso calc 1 . .
C C6 0.0612(2) 1.04706(18) 0.31557(14) 0.0284(6) Uani d 1 . .
C C7 0.1526(2) 1.07671(18) 0.35308(14) 0.0281(6) Uani d 1 . .
H H7 0.1548 1.1028 0.3941 0.034 Uiso calc 1 . .
C C8 0.3150(2) 1.10684(19) 0.38663(14) 0.0303(6) Uani d 1 . .
H H8A 0.3667 1.0658 0.3951 0.036 Uiso calc 1 . .
H H8B 0.2993 1.1163 0.4290 0.036 Uiso calc 1 . .
C C9 0.3503(2) 1.1876(2) 0.36453(16) 0.0333(6) Uani d 1 . .
H H9A 0.3633 1.1784 0.3212 0.040 Uiso calc 1 . .
H H9B 0.4109 1.2024 0.3970 0.040 Uiso calc 1 . .
C C10 0.2018(2) 1.2663(2) 0.27020(18) 0.0410(7) Uani d 1 . .
H H10A 0.1770 1.2094 0.2616 0.049 Uiso calc 1 . .
H H10B 0.1470 1.3040 0.2626 0.049 Uiso calc 1 . .
C C11 0.2570(3) 1.2868(3) 0.2211(2) 0.0520(9) Uani d 1 . .
H H11A 0.3061 1.2442 0.2238 0.062 Uiso calc 1 . .
H H11B 0.2894 1.3404 0.2333 0.062 Uiso calc 1 . .
C C14 0.1084(2) 0.9958(2) 0.08026(17) 0.0395(7) Uani d 1 . .
H H14A 0.0878 1.0334 0.1108 0.047 Uiso calc 1 . .
H H14B 0.0513 0.9687 0.0516 0.047 Uiso calc 1 . .
C C15 0.1726(2) 0.9301(2) 0.12107(15) 0.0318(6) Uani d 1 . .
H H15A 0.1361 0.8974 0.1453 0.038 Uiso calc 1 . .
H H15B 0.1930 0.8924 0.0906 0.038 Uiso calc 1 . .
C C16 0.3354(2) 0.95802(18) 0.15369(15) 0.0291(6) Uani d 1 . .
H H16 0.3319 0.9326 0.1122 0.035 Uiso calc 1 . .
C C17 0.4278(2) 0.98516(18) 0.19181(15) 0.0284(6) Uani d 1 . .
C C18 0.5036(2) 0.9662(2) 0.16524(16) 0.0342(6) Uani d 1 . .
H H18 0.4909 0.9384 0.1238 0.041 Uiso calc 1 . .
C C19 0.5947(2) 0.9869(2) 0.19757(18) 0.0388(7) Uani d 1 . .
H H19 0.6449 0.9734 0.1791 0.047 Uiso calc 1 . .
C C20 0.6127(2) 1.0284(2) 0.25844(18) 0.0404(7) Uani d 1 . .
H H20 0.6757 1.0436 0.2811 0.048 Uiso calc 1 . .
C C21 0.5405(2) 1.0475(2) 0.28593(17) 0.0354(7) Uani d 1 . .
H H21 0.5546 1.0755 0.3273 0.042 Uiso calc 1 . .
C C22 0.4460(2) 1.02596(18) 0.25362(15) 0.0284(6) Uani d 1 . .
C C23 0.27123(19) 0.93009(17) 0.46249(13) 0.0239(5) Uani d 1 . .
C C24 0.3174(2) 0.97968(18) 0.51772(14) 0.0295(6) Uani d 1 . .
H H24 0.3842 0.9848 0.5296 0.035 Uiso calc 1 . .
C C25 0.2674(2) 1.02042(19) 0.55435(15) 0.0341(7) Uani d 1 . .
H H25 0.3001 1.0542 0.5905 0.041 Uiso calc 1 . .
C C26 0.1689(2) 1.0130(2) 0.53941(15) 0.0350(7) Uani d 1 . .
H H26 0.1344 1.0428 0.5640 0.042 Uiso calc 1 . .
C C27 0.1235(2) 0.96191(19) 0.48844(14) 0.0296(6) Uani d 1 . .
H H27 0.0572 0.9541 0.4796 0.035 Uiso calc 1 . .
C C28 0.17248(19) 0.92047(17) 0.44875(13) 0.0250(5) Uani d 1 . .
C C29 0.11687(19) 0.86961(17) 0.39603(14) 0.0252(5) Uani d 1 . .
H H29 0.0523 0.8625 0.3947 0.030 Uiso calc 1 . .
C C30 0.0742(2) 0.7805(2) 0.30476(15) 0.0323(6) Uani d 1 . .
H H30A 0.0737 0.7932 0.2584 0.039 Uiso calc 1 . .
H H30B 0.0107 0.7933 0.3097 0.039 Uiso calc 1 . .
C C31 0.0947(2) 0.6890(2) 0.31811(17) 0.0384(7) Uani d 1 . .
H H31A 0.1565 0.6761 0.3103 0.046 Uiso calc 1 . .
H H31B 0.0458 0.6567 0.2859 0.046 Uiso calc 1 . .
C C32 0.2233(3) 0.6526(2) 0.44326(18) 0.0482(9) Uani d 1 . .
H H32A 0.2525 0.7051 0.4353 0.058 Uiso calc 1 . .
H H32B 0.2325 0.6473 0.4917 0.058 Uiso calc 1 . .
C C33 0.2735(3) 0.5813(2) 0.41969(19) 0.0489(9) Uani d 1 . .
H H33A 0.2824 0.5958 0.3759 0.059 Uiso calc 1 . .
H H33B 0.2321 0.5320 0.4133 0.059 Uiso calc 1 . .
C C36 0.5182(2) 0.83366(19) 0.44539(16) 0.0331(6) Uani d 1 . .
H H36A 0.4629 0.8169 0.4605 0.040 Uiso calc 1 . .
H H36B 0.5600 0.8673 0.4811 0.040 Uiso calc 1 . .
C C37 0.4843(2) 0.88662(19) 0.38354(15) 0.0293(6) Uani d 1 . .
H H37A 0.4595 0.9393 0.3957 0.035 Uiso calc 1 . .
H H37B 0.5386 0.8996 0.3661 0.035 Uiso calc 1 . .
C C38 0.4345(2) 0.81974(18) 0.28014(15) 0.0294(6) Uani d 1 . .
H H38 0.4987 0.8279 0.2810 0.035 Uiso calc 1 . .
C C39 0.3762(2) 0.77933(18) 0.22229(15) 0.0291(6) Uani d 1 . .
C C40 0.4179(2) 0.76009(19) 0.17117(16) 0.0350(7) Uani d 1 . .
H H40 0.4828 0.7726 0.1771 0.042 Uiso calc 1 . .
C C41 0.3672(3) 0.7238(2) 0.11291(16) 0.0395(7) Uani d 1 . .
H H41 0.3964 0.7121 0.0787 0.047 Uiso calc 1 . .
C C42 0.2726(3) 0.7042(2) 0.10454(16) 0.0383(7) Uani d 1 . .
H H42 0.2373 0.6787 0.0645 0.046 Uiso calc 1 . .
C C43 0.2293(2) 0.7215(2) 0.15391(15) 0.0341(6) Uani d 1 . .
H H43 0.1650 0.7068 0.1477 0.041 Uiso calc 1 . .
C C44 0.2795(2) 0.76089(17) 0.21343(14) 0.0282(6) Uani d 1 . .
C C45 0.0247(5) 1.2384(5) 0.4458(3) 0.098(2) Uani d 1 . .
C C46 0.0420(5) 1.2925(5) 0.3953(4) 0.106(2) Uani d 1 . .
H H46A -0.0058 1.2827 0.3530 0.159 Uiso calc 1 . .
H H46B 0.1050 1.2813 0.3901 0.159 Uiso calc 1 . .
H H46C 0.0386 1.3500 0.4088 0.159 Uiso calc 1 . .

loop_
_atom_site_aniso_label
_atom_site_aniso_U_11
_atom_site_aniso_U_22
_atom_site_aniso_U_33
_atom_site_aniso_U_12
_atom_site_aniso_U_13
_atom_site_aniso_U_23
Pd1 0.01968(11) 0.02473(12) 0.02705(11) 0.00004(7) 0.00403(8) -0.00088(7)
Pd2 0.02143(11) 0.02333(11) 0.02199(11) -0.00194(7) 0.00422(8) -0.00289(7)
S1 0.0497(5) 0.0313(4) 0.0478(5) 0.0008(4) 0.0101(4) -0.0047(3)
S2 0.0727(7) 0.0348(5) 0.0494(5) -0.0012(4) 0.0076(5) 0.0115(4)
C12 0.066(7) 0.040(5) 0.050(5) -0.004(4) 0.022(4) 0.006(4)
C12A 0.027(3) 0.040(3) 0.041(3) -0.005(2) 0.009(2) 0.008(2)
C13 0.057(6) 0.043(5) 0.053(5) 0.005(4) 0.019(5) 0.011(4)
S3 0.0485(5) 0.0461(5) 0.0387(4) 0.0025(4) 0.0067(4) 0.0033(4)
C13A 0.027(3) 0.038(3) 0.045(4) -0.005(2) 0.008(3) 0.008(3)
S4 0.0623(6) 0.0443(5) 0.0603(6) -0.0112(4) 0.0365(5) 0.0002(4)
S5 0.0603(6) 0.0481(5) 0.0456(5) -0.0120(5) 0.0138(4) -0.0002(4)
C34A 0.062(12) 0.039(9) 0.046(11) 0.004(8) 0.010(9) 0.001(7)
S6 0.0334(4) 0.0425(5) 0.0810(7) 0.0107(4) 0.0208(4) 0.0133(5)
C35A 0.042(9) 0.027(7) 0.063(12) 0.004(6) 0.009(8) 0.018(7)
C34 0.050(3) 0.044(3) 0.033(3) -0.001(2) 0.006(2) 0.0023(18)
C35 0.056(3) 0.031(2) 0.042(3) 0.0071(19) 0.018(2) 0.0006(17)
O1 0.0215(10) 0.0432(13) 0.0395(12) -0.0027(9) 0.0084(9) -0.0106(9)
O2 0.0223(9) 0.0429(12) 0.0342(11) -0.0008(9) 0.0054(8) -0.0087(9)
O3 0.0228(9) 0.0359(11) 0.0279(10) -0.0019(8) 0.0046(8) -0.0115(8)
O4 0.0287(10) 0.0407(12) 0.0274(10) -0.0074(9) 0.0082(8) -0.0132(9)
N1 0.0259(11) 0.0241(11) 0.0274(11) -0.0022(9) 0.0055(9) 0.0017(9)
N2 0.0255(11) 0.0265(12) 0.0286(12) -0.0005(9) 0.0047(9) -0.0040(9)
N3 0.0204(10) 0.0265(12) 0.0256(11) -0.0009(9) 0.0027(9) -0.0039(9)
N4 0.0218(11) 0.0255(12) 0.0284(12) -0.0027(9) 0.0054(9) -0.0016(9)
N5 0.255(10) 0.130(6) 0.092(5) -0.069(6) 0.059(6) -0.005(4)
C1 0.0215(13) 0.0242(13) 0.0379(15) 0.0013(10) 0.0088(11) 0.0054(11)
C2 0.0245(14) 0.0280(15) 0.0487(18) 0.0015(11) 0.0070(13) 0.0018(13)
C3 0.0227(14) 0.0371(17) 0.054(2) -0.0008(12) 0.0092(13) 0.0097(14)
C4 0.0293(15) 0.054(2) 0.0468(19) 0.0048(14) 0.0175(14) 0.0135(16)
C5 0.0361(16) 0.0458(19) 0.0342(16) 0.0047(14) 0.0142(13) 0.0072(13)
C6 0.0267(13) 0.0269(14) 0.0314(14) 0.0029(11) 0.0077(11) 0.0091(11)
C7 0.0316(14) 0.0274(14) 0.0253(13) 0.0039(11) 0.0080(11) 0.0038(10)
C8 0.0296(14) 0.0325(15) 0.0251(13) -0.0023(12) 0.0015(11) -0.0001(11)
C9 0.0247(13) 0.0341(16) 0.0389(16) -0.0034(12) 0.0052(12) -0.0020(12)
C10 0.0365(17) 0.0332(16) 0.0494(19) 0.0033(13) 0.0055(14) 0.0065(14)
C11 0.047(2) 0.051(2) 0.054(2) -0.0018(17) 0.0072(17) 0.0011(18)
C14 0.0289(15) 0.0462(19) 0.0375(17) 0.0015(14) -0.0009(13) -0.0011(14)
C15 0.0260(13) 0.0352(16) 0.0309(14) -0.0028(12) 0.0026(11) -0.0091(12)
C16 0.0263(13) 0.0304(14) 0.0291(14) 0.0042(11) 0.0051(11) 0.0005(11)
C17 0.0267(14) 0.0263(14) 0.0315(14) 0.0026(11) 0.0071(11) 0.0045(11)
C18 0.0307(15) 0.0395(17) 0.0335(15) 0.0036(13) 0.0104(12) 0.0038(13)
C19 0.0258(14) 0.049(2) 0.0436(18) 0.0034(13) 0.0133(13) 0.0081(14)
C20 0.0240(14) 0.0446(19) 0.050(2) -0.0030(13) 0.0056(13) 0.0049(15)
C21 0.0266(14) 0.0373(17) 0.0386(16) -0.0022(12) 0.0032(12) -0.0024(13)
C22 0.0238(13) 0.0266(14) 0.0348(15) 0.0009(11) 0.0079(11) 0.0020(11)
C23 0.0281(13) 0.0231(12) 0.0204(12) -0.0037(10) 0.0066(10) 0.0006(9)
C24 0.0323(14) 0.0304(15) 0.0243(13) -0.0058(12) 0.0055(11) -0.0019(11)
C25 0.0423(17) 0.0348(16) 0.0233(13) -0.0067(13) 0.0062(12) -0.0084(11)
C26 0.0399(17) 0.0380(17) 0.0288(15) -0.0011(13) 0.0124(13) -0.0048(12)
C27 0.0287(14) 0.0326(15) 0.0279(14) -0.0005(12) 0.0086(11) -0.0012(11)
C28 0.0272(13) 0.0248(13) 0.0220(12) -0.0016(11) 0.0051(10) 0.0016(10)
C29 0.0233(12) 0.0249(13) 0.0271(13) 0.0000(10) 0.0064(10) -0.0007(10)
C30 0.0217(13) 0.0388(16) 0.0336(15) -0.0039(12) 0.0033(11) -0.0122(12)
C31 0.0378(16) 0.0346(16) 0.0431(18) -0.0115(14) 0.0116(14) -0.0127(13)
C32 0.073(3) 0.0411(19) 0.0332(17) -0.0045(18) 0.0187(17) 0.0019(14)
C33 0.067(2) 0.0416(19) 0.0387(18) 0.0001(18) 0.0150(17) 0.0001(15)
C36 0.0272(14) 0.0305(15) 0.0367(16) -0.0024(12) 0.0006(12) 0.0006(12)
C37 0.0228(13) 0.0300(14) 0.0336(15) -0.0059(11) 0.0055(11) -0.0010(11)
C38 0.0257(13) 0.0297(14) 0.0341(15) 0.0002(11) 0.0107(11) 0.0007(11)
C39 0.0323(14) 0.0251(13) 0.0311(14) 0.0018(11) 0.0106(11) -0.0008(11)
C40 0.0409(17) 0.0301(15) 0.0384(16) 0.0037(13) 0.0184(14) -0.0006(12)
C41 0.054(2) 0.0360(17) 0.0338(16) 0.0035(15) 0.0206(15) -0.0030(13)
C42 0.0536(19) 0.0321(16) 0.0283(15) 0.0028(14) 0.0097(14) -0.0062(12)
C43 0.0391(16) 0.0304(15) 0.0315(15) -0.0026(13) 0.0074(13) -0.0073(12)
C44 0.0357(15) 0.0253(13) 0.0236(13) 0.0021(11) 0.0083(11) -0.0015(10)
C45 0.117(5) 0.095(5) 0.080(4) -0.011(4) 0.024(4) -0.008(4)
C46 0.105(5) 0.109(5) 0.110(5) 0.001(4) 0.038(4) 0.012(4)

loop_
_atom_type_symbol
_atom_type_description
_atom_type_scat_dispersion_real
_atom_type_scat_dispersion_imag
_atom_type_scat_source
C C 0.0033 0.0016 'International Tables Vol C Tables 4.2.6.8 and 6.1.1.4'
H H 0.0000 0.0000 'International Tables Vol C Tables 4.2.6.8 and 6.1.1.4'
N N 0.0061 0.0033 'International Tables Vol C Tables 4.2.6.8 and 6.1.1.4'
O O 0.0106 0.0060 'International Tables Vol C Tables 4.2.6.8 and 6.1.1.4'
Pd Pd -0.9988 1.0072 'International Tables Vol C Tables 4.2.6.8 and 6.1.1.4'
S S 0.1246 0.1234 'International Tables Vol C Tables 4.2.6.8 and 6.1.1.4'

loop_
_geom_angle_atom_site_label_1
_geom_angle_atom_site_label_2
_geom_angle_atom_site_label_3
_geom_angle
O1 Pd1 O2 178.75(10)
O1 Pd1 N1 92.51(9)
O1 Pd1 N2 86.99(9)
O2 Pd1 N1 87.71(9)
O2 Pd1 N2 92.81(9)
N2 Pd1 N1 178.86(10)
O3 Pd2 N3 91.77(9)
O3 Pd2 N4 88.33(9)
O4 Pd2 O3 178.54(9)
O4 Pd2 N3 87.81(9)
O4 Pd2 N4 92.10(9)
N3 Pd2 N4 179.63(10)
C9 S1 C10 102.04(16)
C11 S2 C12 93.2(4)
C11 S2 C12A 106.8(2)
S2 C12 H12A 109.4
S2 C12 H12B 109.4
H12A C12 H12B 108.0
C13 C12 S2 111.2(6)
C13 C12 H12A 109.4
C13 C12 H12B 109.4
S2 C12A H12C 109.8
S2 C12A H12D 109.8
H12C C12A H12D 108.2
C13A C12A S2 109.5(4)
C13A C12A H12C 109.8
C13A C12A H12D 109.8
C12 C13 H13A 108.7
C12 C13 H13B 108.7
C12 C13 S3 114.2(6)
H13A C13 H13B 107.6
S3 C13 H13A 108.7
S3 C13 H13B 108.7
C13 S3 C14 108.0(3)
C14 S3 C13A 100.6(2)
C12A C13A S3 116.1(4)
C12A C13A H13C 108.3
C12A C13A H13D 108.3
S3 C13A H13C 108.3
S3 C13A H13D 108.3
H13C C13A H13D 107.4
C32 S4 C31 102.62(16)
C34A S5 C33 82.8(7)
C33 S5 C34 108.4(2)
S5 C34A H34A 109.7
S5 C34A H34B 109.7
H34A C34A H34B 108.2
C35A C34A S5 110.0(11)
C35A C34A H34A 109.7
C35A C34A H34B 109.7
C36 S6 C35A 101.3(6)
C36 S6 C35 101.68(18)
C34A C35A S6 114.2(11)
C34A C35A H35A 108.7
C34A C35A H35B 108.7
S6 C35A H35A 108.7
S6 C35A H35B 108.7
H35A C35A H35B 107.6
S5 C34 H34C 108.9
S5 C34 H34D 108.9
H34C C34 H34D 107.7
C35 C34 S5 113.2(3)
C35 C34 H34C 108.9
C35 C34 H34D 108.9
S6 C35 H35C 109.5
S6 C35 H35D 109.5
C34 C35 S6 110.6(3)
C34 C35 H35C 109.5
C34 C35 H35D 109.5
H35C C35 H35D 108.1
C1 O1 Pd1 127.13(19)
C22 O2 Pd1 126.60(19)
C23 O3 Pd2 126.43(17)
C44 O4 Pd2 127.16(19)
C7 N1 Pd1 123.0(2)
C7 N1 C8 116.7(2)
C8 N1 Pd1 120.18(19)
C15 N2 Pd1 120.00(19)
C16 N2 Pd1 123.8(2)
C16 N2 C15 116.2(2)
C29 N3 Pd2 124.26(19)
C29 N3 C30 115.9(2)
C30 N3 Pd2 119.78(18)
C37 N4 Pd2 119.14(18)
C38 N4 Pd2 124.0(2)
C38 N4 C37 116.8(2)
O1 C1 C2 116.5(3)
O1 C1 C6 125.3(3)
C6 C1 C2 118.1(3)
C1 C2 H2 119.6
C3 C2 C1 120.7(3)
C3 C2 H2 119.6
C2 C3 H3 119.5
C2 C3 C4 120.9(3)
C4 C3 H3 119.5
C3 C4 H4 120.2
C5 C4 C3 119.5(3)
C5 C4 H4 120.2
C4 C5 H5 119.3
C4 C5 C6 121.4(3)
C6 C5 H5 119.3
C1 C6 C5 119.3(3)
C1 C6 C7 123.6(3)
C5 C6 C7 117.1(3)
N1 C7 C6 128.4(3)
N1 C7 H7 115.8
C6 C7 H7 115.8
N1 C8 H8A 108.8
N1 C8 H8B 108.8
N1 C8 C9 113.9(2)
H8A C8 H8B 107.7
C9 C8 H8A 108.8
C9 C8 H8B 108.8
S1 C9 H9A 108.5
S1 C9 H9B 108.5
C8 C9 S1 115.2(2)
C8 C9 H9A 108.5
C8 C9 H9B 108.5
H9A C9 H9B 107.5
S1 C10 H10A 108.8
S1 C10 H10B 108.8
H10A C10 H10B 107.7
C11 C10 S1 114.0(3)
C11 C10 H10A 108.8
C11 C10 H10B 108.8
S2 C11 H11A 109.1
S2 C11 H11B 109.1
C10 C11 S2 112.5(3)
C10 C11 H11A 109.1
C10 C11 H11B 109.1
H11A C11 H11B 107.8
S3 C14 H14A 108.7
S3 C14 H14B 108.7
H14A C14 H14B 107.6
C15 C14 S3 114.1(2)
C15 C14 H14A 108.7
C15 C14 H14B 108.7
N2 C15 C14 113.4(3)
N2 C15 H15A 108.9
N2 C15 H15B 108.9
C14 C15 H15A 108.9
C14 C15 H15B 108.9
H15A C15 H15B 107.7
N2 C16 H16 116.2
N2 C16 C17 127.6(3)
C17 C16 H16 116.2
C18 C17 C16 116.3(3)
C18 C17 C22 119.6(3)
C22 C17 C16 124.1(3)
C17 C18 H18 119.1
C19 C18 C17 121.7(3)
C19 C18 H18 119.1
C18 C19 H19 120.6
C18 C19 C20 118.8(3)
C20 C19 H19 120.6
C19 C20 H20 119.5
C21 C20 C19 121.0(3)
C21 C20 H20 119.5
C20 C21 H21 119.4
C20 C21 C22 121.1(3)
C22 C21 H21 119.4
O2 C22 C17 125.1(3)
O2 C22 C21 117.2(3)
C17 C22 C21 117.7(3)
O3 C23 C24 117.3(2)
O3 C23 C28 125.1(2)
C28 C23 C24 117.6(3)
C23 C24 H24 119.3
C25 C24 C23 121.3(3)
C25 C24 H24 119.3
C24 C25 H25 119.4
C24 C25 C26 121.1(3)
C26 C25 H25 119.4
C25 C26 H26 120.8
C27 C26 C25 118.5(3)
C27 C26 H26 120.8
C26 C27 H27 119.1
C26 C27 C28 121.8(3)
C28 C27 H27 119.1
C23 C28 C27 119.5(3)
C23 C28 C29 123.8(3)
C27 C28 C29 116.7(3)
N3 C29 C28 127.3(3)
N3 C29 H29 116.4
C28 C29 H29 116.4
N3 C30 H30A 109.3
N3 C30 H30B 109.3
N3 C30 C31 111.8(2)
H30A C30 H30B 107.9
C31 C30 H30A 109.3
C31 C30 H30B 109.3
S4 C31 H31A 108.7
S4 C31 H31B 108.7
C30 C31 S4 114.3(2)
C30 C31 H31A 108.7
C30 C31 H31B 108.7
H31A C31 H31B 107.6
S4 C32 H32A 109.0
S4 C32 H32B 109.0
H32A C32 H32B 107.8
C33 C32 S4 113.0(3)
C33 C32 H32A 109.0
C33 C32 H32B 109.0
S5 C33 H33A 108.6
S5 C33 H33B 108.6
C32 C33 S5 114.6(3)
C32 C33 H33A 108.6
C32 C33 H33B 108.6
H33A C33 H33B 107.6
S6 C36 H36A 108.8
S6 C36 H36B 108.8
H36A C36 H36B 107.7
C37 C36 S6 113.9(2)
C37 C36 H36A 108.8
C37 C36 H36B 108.8
N4 C37 C36 112.8(2)
N4 C37 H37A 109.0
N4 C37 H37B 109.0
C36 C37 H37A 109.0
C36 C37 H37B 109.0
H37A C37 H37B 107.8
N4 C38 H38 116.0
N4 C38 C39 128.0(3)
C39 C38 H38 116.0
C40 C39 C38 117.2(3)
C40 C39 C44 119.2(3)
C44 C39 C38 123.5(3)
C39 C40 H40 119.2
C41 C40 C39 121.7(3)
C41 C40 H40 119.2
C40 C41 H41 120.4
C40 C41 C42 119.2(3)
C42 C41 H41 120.4
C41 C42 H42 119.6
C43 C42 C41 120.7(3)
C43 C42 H42 119.6
C42 C43 H43 119.5
C42 C43 C44 120.9(3)
C44 C43 H43 119.5
O4 C44 C39 125.1(3)
O4 C44 C43 116.7(3)
C43 C44 C39 118.2(3)
N5 C45 C46 178.7(9)
C45 C46 H46A 109.5
C45 C46 H46B 109.5
C45 C46 H46C 109.5
H46A C46 H46B 109.5
H46A C46 H46C 109.5
H46B C46 H46C 109.5

loop_
_geom_bond_atom_site_label_1
_geom_bond_atom_site_label_2
_geom_bond_distance
Pd1 O1 1.980(2)
Pd1 O2 1.983(2)
Pd1 N1 2.036(2)
Pd1 N2 2.021(2)
Pd2 O3 1.9913(19)
Pd2 O4 1.9836(19)
Pd2 N3 2.022(2)
Pd2 N4 2.025(2)
S1 C9 1.808(3)
S1 C10 1.812(4)
S2 C12 1.804(2)
S2 C12A 1.833(6)
S2 C11 1.802(4)
C12 H12A 0.9900
C12 H12B 0.9900
C12 C13 1.522(14)
C12A H12C 0.9900
C12A H12D 0.9900
C12A C13A 1.519(9)
C13 H13A 0.9900
C13 H13B 0.9900
C13 S3 1.803(9)
S3 C13A 1.832(7)
S3 C14 1.813(4)
C13A H13C 0.9900
C13A H13D 0.9900
S4 C31 1.822(4)
S4 C32 1.813(5)
S5 C34A 1.802(2)
S5 C34 1.811(5)
S5 C33 1.803(4)
C34A H34A 0.9900
C34A H34B 0.9900
C34A C35A 1.55(3)
S6 C35A 1.810(17)
S6 C35 1.843(5)
S6 C36 1.809(3)
C35A H35A 0.9900
C35A H35B 0.9900
C34 H34C 0.9900
C34 H34D 0.9900
C34 C35 1.504(7)
C35 H35C 0.9900
C35 H35D 0.9900
O1 C1 1.306(4)
O2 C22 1.313(4)
O3 C23 1.311(3)
O4 C44 1.311(3)
N1 C7 1.290(4)
N1 C8 1.468(4)
N2 C15 1.474(4)
N2 C16 1.288(4)
N3 C29 1.289(4)
N3 C30 1.468(3)
N4 C37 1.465(3)
N4 C38 1.291(4)
N5 C45 1.170(9)
C1 C2 1.432(4)
C1 C6 1.410(4)
C2 H2 0.9500
C2 C3 1.370(5)
C3 H3 0.9500
C3 C4 1.396(5)
C4 H4 0.9500
C4 C5 1.374(5)
C5 H5 0.9500
C5 C6 1.413(4)
C6 C7 1.439(4)
C7 H7 0.9500
C8 H8A 0.9900
C8 H8B 0.9900
C8 C9 1.528(4)
C9 H9A 0.9900
C9 H9B 0.9900
C10 H10A 0.9900
C10 H10B 0.9900
C10 C11 1.515(5)
C11 H11A 0.9900
C11 H11B 0.9900
C14 H14A 0.9900
C14 H14B 0.9900
C14 C15 1.519(4)
C15 H15A 0.9900
C15 H15B 0.9900
C16 H16 0.9500
C16 C17 1.443(4)
C17 C18 1.411(4)
C17 C22 1.412(4)
C18 H18 0.9500
C18 C19 1.367(4)
C19 H19 0.9500
C19 C20 1.400(5)
C20 H20 0.9500
C20 C21 1.377(5)
C21 H21 0.9500
C21 C22 1.413(4)
C23 C24 1.418(4)
C23 C28 1.410(4)
C24 H24 0.9500
C24 C25 1.371(4)
C25 H25 0.9500
C25 C26 1.401(5)
C26 H26 0.9500
C26 C27 1.371(4)
C27 H27 0.9500
C27 C28 1.413(4)
C28 C29 1.438(4)
C29 H29 0.9500
C30 H30A 0.9900
C30 H30B 0.9900
C30 C31 1.524(5)
C31 H31A 0.9900
C31 H31B 0.9900
C32 H32A 0.9900
C32 H32B 0.9900
C32 C33 1.526(5)
C33 H33A 0.9900
C33 H33B 0.9900
C36 H36A 0.9900
C36 H36B 0.9900
C36 C37 1.519(4)
C37 H37A 0.9900
C37 H37B 0.9900
C38 H38 0.9500
C38 C39 1.435(4)
C39 C40 1.409(4)
C39 C44 1.415(4)
C40 H40 0.9500
C40 C41 1.374(5)
C41 H41 0.9500
C41 C42 1.391(5)
C42 H42 0.9500
C42 C43 1.385(4)
C43 H43 0.9500
C43 C44 1.413(4)
C45 C46 1.450(9)
C46 H46A 0.9800
C46 H46B 0.9800
C46 H46C 0.9800

loop_
_geom_torsion_atom_site_label_1
_geom_torsion_atom_site_label_2
_geom_torsion_atom_site_label_3
_geom_torsion_atom_site_label_4
_geom_torsion
Pd1 O1 C1 C2 179.8(2)
Pd1 O1 C1 C6 -0.8(4)
Pd1 O2 C22 C17 2.8(4)
Pd1 O2 C22 C21 -176.3(2)
Pd1 N1 C7 C6 -1.3(4)
Pd1 N1 C8 C9 74.4(3)
Pd1 N2 C15 C14 75.9(3)
Pd1 N2 C16 C17 0.9(4)
Pd2 O3 C23 C24 -170.55(19)
Pd2 O3 C23 C28 8.7(4)
Pd2 O4 C44 C39 2.9(4)
Pd2 O4 C44 C43 -176.0(2)
Pd2 N3 C29 C28 -1.2(4)
Pd2 N3 C30 C31 70.9(3)
Pd2 N4 C37 C36 75.0(3)
Pd2 N4 C38 C39 -1.4(4)
S1 C10 C11 S2 -171.9(2)
S2 C12 C13 S3 -174.8(5)
S2 C12A C13A S3 -156.5(3)
C12 S2 C12A C13A -22.9(7)
C12 S2 C11 C10 -94.3(4)
C12 C13 S3 C13A -18.9(6)
C12 C13 S3 C14 62.5(8)
C12A S2 C12 C13 61.4(9)
C12A S2 C11 C10 -67.6(4)
C13 S3 C13A C12A 53.3(7)
C13 S3 C14 C15 -124.9(4)
S3 C14 C15 N2 62.7(3)
C13A S3 C14 C15 -92.2(3)
S4 C32 C33 S5 -161.3(2)
S5 C34A C35A S6 173.0(9)
S5 C34 C35 S6 -171.0(2)
C34A S5 C34 C35 -27.6(12)
C34A S5 C33 C32 -81.6(7)
S6 C36 C37 N4 67.5(3)
C35A S6 C35 C34 20.5(10)
C35A S6 C36 C37 -134.9(7)
C34 S5 C34A C35A 24.5(10)
C34 S5 C33 C32 -62.1(3)
C35 S6 C35A C34A -21.3(9)
C35 S6 C36 C37 -97.5(3)
O1 C1 C2 C3 179.5(3)
O1 C1 C6 C5 -179.2(3)
O1 C1 C6 C7 -1.1(5)
O3 C23 C24 C25 175.9(3)
O3 C23 C28 C27 -177.3(3)
O3 C23 C28 C29 3.2(4)
N1 C8 C9 S1 65.7(3)
N2 C16 C17 C18 176.1(3)
N2 C16 C17 C22 -1.7(5)
N3 C30 C31 S4 59.1(3)
N4 C38 C39 C40 176.5(3)
N4 C38 C39 C44 -1.3(5)
C1 C2 C3 C4 -0.1(5)
C1 C6 C7 N1 2.4(5)
C2 C1 C6 C5 0.2(4)
C2 C1 C6 C7 178.3(3)
C2 C3 C4 C5 -0.1(5)
C3 C4 C5 C6 0.4(5)
C4 C5 C6 C1 -0.4(5)
C4 C5 C6 C7 -178.6(3)
C5 C6 C7 N1 -179.6(3)
C6 C1 C2 C3 0.0(4)
C7 N1 C8 C9 -107.9(3)
C8 N1 C7 C6 -179.0(3)
C9 S1 C10 C11 -69.8(3)
C10 S1 C9 C8 -90.7(3)
C11 S2 C12 C13 -179.2(7)
C11 S2 C12A C13A -88.3(4)
C14 S3 C13A C12A -53.6(5)
C15 N2 C16 C17 -179.3(3)
C16 N2 C15 C14 -103.9(3)
C16 C17 C18 C19 -178.4(3)
C16 C17 C22 O2 -0.4(5)
C16 C17 C22 C21 178.7(3)
C17 C18 C19 C20 -0.4(5)
C18 C17 C22 O2 -178.1(3)
C18 C17 C22 C21 1.0(4)
C18 C19 C20 C21 0.7(5)
C19 C20 C21 C22 -0.1(5)
C20 C21 C22 O2 178.5(3)
C20 C21 C22 C17 -0.8(5)
C22 C17 C18 C19 -0.5(5)
C23 C24 C25 C26 1.4(5)
C23 C28 C29 N3 -7.3(5)
C24 C23 C28 C27 2.0(4)
C24 C23 C28 C29 -177.6(3)
C24 C25 C26 C27 2.0(5)
C25 C26 C27 C28 -3.5(5)
C26 C27 C28 C23 1.5(4)
C26 C27 C28 C29 -179.0(3)
C27 C28 C29 N3 173.2(3)
C28 C23 C24 C25 -3.4(4)
C29 N3 C30 C31 -106.9(3)
C30 N3 C29 C28 176.6(3)
C31 S4 C32 C33 -71.1(3)
C32 S4 C31 C30 -99.9(3)
C33 S5 C34A C35A 167.9(14)
C33 S5 C34 C35 -66.2(4)
C36 S6 C35A C34A 73.1(14)
C36 S6 C35 C34 -72.8(3)
C37 N4 C38 C39 -179.3(3)
C38 N4 C37 C36 -107.1(3)
C38 C39 C40 C41 -177.9(3)
C38 C39 C44 O4 0.5(5)
C38 C39 C44 C43 179.4(3)
C39 C40 C41 C42 -1.1(5)
C40 C39 C44 O4 -177.2(3)
C40 C39 C44 C43 1.7(4)
C40 C41 C42 C43 0.5(5)
C41 C42 C43 C44 1.2(5)
C42 C43 C44 O4 176.7(3)
C42 C43 C44 C39 -2.3(5)
C44 C39 C40 C41 -0.1(5)
